data_1549856
loop_
_publ_author_name
'Williams, Thomas J.'
'Buffet, Jean-Charles'
'Turner, Zo\"e R.'
'O'Hare, Dermot'

_publ_section_title
;
 Group 4 permethylindenyl constrained geometry complexes for ethylene
 polymerisation catalysis
;
_journal_issue 21
_journal_name_full 'Catalysis Science &amp; Technology'
_journal_page_first 5454
_journal_paper_doi 10.1039/C8CY01374H
_journal_volume 8
_journal_year 2018
_chemical_formula_moiety 'C27 H37 Cl2 N Si Ti, C5 H12'
_chemical_formula_sum 'C32 H49 Cl2 N Si Ti'
_chemical_formula_weight 594.61
_space_group_crystal_system triclinic
_space_group_IT_number 2
_space_group_name_Hall '-P 1'
_space_group_name_H-M_alt 'P -1'
_symmetry_space_group_name_Hall '-P 1'
_symmetry_space_group_name_H-M 'P -1'
_atom_sites_solution_hydrogens geom
_audit_creation_method SHELXL-2014
_audit_update_record
;
2018-06-06 deposited with the CCDC.
2018-08-24 downloaded from the CCDC.
;
_cell_angle_alpha 112.445(3)
_cell_angle_beta 108.902(2)
_cell_angle_gamma 90.786(2)
_cell_formula_units_Z 2
_cell_length_a 9.9660(2)
_cell_length_b 12.4507(4)
_cell_length_c 15.2615(4)
_cell_measurement_reflns_used 12159
_cell_measurement_temperature 150(2)
_cell_measurement_theta_max 76.1680
_cell_measurement_theta_min 3.9300
_cell_volume 1635.29(9)
_computing_cell_refinement 'CrysAlisPro 1.171.38.41 (Rigaku OD, 2015)'
_computing_data_collection 'CrysAlisPro 1.171.38.41 (Rigaku OD, 2015)'
_computing_data_reduction 'CrysAlisPro 1.171.38.41 (Rigaku OD, 2015)'
_computing_molecular_graphics
;
ORTEP3 for Windows. Farrugia, L. J. J. Appl. Cryst. 1997, 30, 565.
;
_computing_structure_refinement 'SHELXL-2014 (Sheldrick, 2014)'
_computing_structure_solution
;
SUPERFLIP 
Palatinus, L.; Chapuis, G. J. Appl. Cryst. 2007, 40, 786-790.
;
_diffrn_ambient_environment N~2~
_diffrn_ambient_temperature 150.0(5)
_diffrn_detector 'CCD plate'
_diffrn_detector_area_resol_mean 10.4102
_diffrn_detector_type Atlas
_diffrn_measured_fraction_theta_full 0.999
_diffrn_measured_fraction_theta_max 0.997
_diffrn_measurement_device 'four-circle diffractometer'
_diffrn_measurement_device_type 'SuperNova, Dual, Cu at zero, Atlas'
_diffrn_radiation_monochromator mirror
_diffrn_radiation_probe x-ray
_diffrn_radiation_type 'Cu K\a'
_diffrn_radiation_wavelength 1.54184
_diffrn_reflns_av_R_equivalents 0.0350
_diffrn_reflns_av_unetI/netI 0.0270
_diffrn_reflns_Laue_measured_fraction_full 0.999
_diffrn_reflns_Laue_measured_fraction_max 0.997
_diffrn_reflns_limit_h_max 12
_diffrn_reflns_limit_h_min -11
_diffrn_reflns_limit_k_max 15
_diffrn_reflns_limit_k_min -15
_diffrn_reflns_limit_l_max 18
_diffrn_reflns_limit_l_min -19
_diffrn_reflns_number 18216
_diffrn_reflns_point_group_measured_fraction_full 0.999
_diffrn_reflns_point_group_measured_fraction_max 0.997
_diffrn_reflns_theta_full 67.684
_diffrn_reflns_theta_max 74.501
_diffrn_reflns_theta_min 3.890
_diffrn_source 'micro-focus sealed X-ray tube'
_diffrn_source_type 'SuperNova (Cu) X-ray Source'
_exptl_absorpt_coefficient_mu 4.211
_exptl_absorpt_correction_T_max 1.00000
_exptl_absorpt_correction_T_min 0.44350
_exptl_absorpt_correction_type multi-scan
_exptl_absorpt_process_details
;
CrysAlisPro 1.171.38.41 (Rigaku Oxford Diffraction, 2015)
Empirical absorption correction using spherical harmonics,
 implemented in SCALE3 ABSPACK scaling algorithm.
;
_exptl_crystal_colour red
_exptl_crystal_density_diffrn 1.208
_exptl_crystal_description plate
_exptl_crystal_F_000 636
_exptl_crystal_size_max 0.372
_exptl_crystal_size_mid 0.329
_exptl_crystal_size_min 0.063
_refine_diff_density_max 0.520
_refine_diff_density_min -0.277
_refine_diff_density_rms 0.063
_refine_ls_extinction_method none
_refine_ls_goodness_of_fit_ref 0.947
_refine_ls_hydrogen_treatment constr
_refine_ls_matrix_type full
_refine_ls_number_parameters 395
_refine_ls_number_reflns 6669
_refine_ls_number_restraints 42
_refine_ls_restrained_S_all 0.954
_refine_ls_R_factor_all 0.0430
_refine_ls_R_factor_gt 0.0403
_refine_ls_shift/su_max 0.001
_refine_ls_shift/su_mean 0.000
_refine_ls_structure_factor_coef Fsqd
_refine_ls_weighting_details 'w=1/[\s^2^(Fo^2^)+(0.0898P)^2^+0.6102P] where P=(Fo^2^+2Fc^2^)/3'
_refine_ls_weighting_scheme calc
_refine_ls_wR_factor_gt 0.1148
_refine_ls_wR_factor_ref 0.1188
_reflns_Friedel_coverage 0.000
_reflns_number_gt 6313
_reflns_number_total 6669
_reflns_threshold_expression 'I > 2\s(I)'
_cod_data_source_file c8cy01374h2.cif
_cod_data_source_block 013ZRT17
_cod_depositor_comments 'Adding full bibliography for 1549855--1549857.cif.'
_cod_original_cell_volume 1635.29(8)
_cod_database_code 1549856
_shelx_space_group_comment
;
The symmetry employed for this shelxl refinement is uniquely defined
by the following loop, which should always be used as a source of
symmetry information in preference to the above space-group names.
They are only intended as comments.
;
_shelxl_version_number 2014-3

loop_
_space_group_symop_operation_xyz
'x, y, z'
'-x, -y, -z'

loop_
_atom_site_label
_atom_site_type_symbol
_atom_site_fract_x
_atom_site_fract_y
_atom_site_fract_z
_atom_site_U_iso_or_equiv
_atom_site_adp_type
_atom_site_occupancy
_atom_site_site_symmetry_order
_atom_site_calc_flag
_atom_site_refinement_flags_posn
_atom_site_refinement_flags_adp
_atom_site_refinement_flags_occupancy
_atom_site_disorder_assembly
_atom_site_disorder_group
C1 C 0.00668(17) 0.28153(14) 0.38197(13) 0.0253(3) Uani 1 1 d . . . . .
C2 C 0.11575(18) 0.37651(15) 0.40586(14) 0.0284(3) Uani 1 1 d . . . . .
C3 C 0.17970(18) 0.43924(14) 0.51190(14) 0.0292(3) Uani 1 1 d . . . . .
C4 C 0.12811(19) 0.41603(15) 0.66219(14) 0.0312(4) Uani 1 1 d . . . . .
C5 C 0.0375(2) 0.35130(17) 0.68207(14) 0.0336(4) Uani 1 1 d . . . . .
C6 C -0.08050(19) 0.26539(16) 0.60219(14) 0.0310(4) Uani 1 1 d . . . . .
C7 C -0.10458(17) 0.23936(14) 0.50152(13) 0.0268(3) Uani 1 1 d . . . . .
C8 C -0.00459(17) 0.29656(14) 0.47834(12) 0.0241(3) Uani 1 1 d . . . . .
C9 C 0.10633(17) 0.38899(14) 0.55831(13) 0.0264(3) Uani 1 1 d . . . . .
C10 C 0.1628(2) 0.40297(18) 0.33112(17) 0.0387(4) Uani 1 1 d . . . . .
H10A H 0.1233 0.4718 0.3233 0.058 Uiso 1 1 calc R U . . .
H10B H 0.1280 0.3350 0.2654 0.058 Uiso 1 1 calc R U . . .
H10C H 0.2679 0.4194 0.3560 0.058 Uiso 1 1 calc R U . . .
C11 C 0.2935(2) 0.54574(16) 0.56335(17) 0.0403(4) Uani 1 1 d . . . . .
H11A H 0.3166 0.5634 0.5121 0.060 Uiso 1 1 calc R U . . .
H11B H 0.3799 0.5304 0.6076 0.060 Uiso 1 1 calc R U . . .
H11C H 0.2584 0.6130 0.6040 0.060 Uiso 1 1 calc R U . . .
C12 C 0.2443(3) 0.5144(2) 0.74496(17) 0.0509(5) Uani 1 1 d . . . . .
H12A H 0.2172 0.5900 0.7459 0.076 Uiso 1 1 calc R U . . .
H12B H 0.3346 0.5049 0.7322 0.076 Uiso 1 1 calc R U . . .
H12C H 0.2569 0.5121 0.8106 0.076 Uiso 1 1 calc R U . . .
C13 C 0.0551(3) 0.3726(2) 0.79008(17) 0.0505(5) Uani 1 1 d . . . . .
H13A H 0.1401 0.4316 0.8372 0.076 Uiso 1 1 calc R U . . .
H13B H 0.0666 0.2988 0.7989 0.076 Uiso 1 1 calc R U . . .
H13C H -0.0302 0.4010 0.8040 0.076 Uiso 1 1 calc R U . . .
C14 C -0.1835(2) 0.2042(2) 0.62881(18) 0.0426(4) Uani 1 1 d . . . . .
H14A H -0.2441 0.2593 0.6556 0.064 Uiso 1 1 calc R U . . .
H14B H -0.1290 0.1768 0.6802 0.064 Uiso 1 1 calc R U . . .
H14C H -0.2441 0.1367 0.5679 0.064 Uiso 1 1 calc R U . . .
C15 C -0.24007(19) 0.16219(16) 0.41872(15) 0.0334(4) Uani 1 1 d . . . . .
H15A H -0.2351 0.0801 0.4090 0.050 Uiso 1 1 calc R U . . .
H15B H -0.2500 0.1697 0.3554 0.050 Uiso 1 1 calc R U . . .
H15C H -0.3231 0.1867 0.4380 0.050 Uiso 1 1 calc R U . . .
C16 C -0.1169(2) 0.00452(17) 0.25216(16) 0.0408(4) Uani 1 1 d . . . . .
H16A H -0.0975 -0.0638 0.2014 0.061 Uiso 1 1 calc R U . . .
H16B H -0.2197 0.0093 0.2291 0.061 Uiso 1 1 calc R U . . .
H16C H -0.0887 -0.0037 0.3168 0.061 Uiso 1 1 calc R U . . .
C17 C -0.0780(2) 0.1562(2) 0.14614(15) 0.0442(5) Uani 1 1 d . . . . .
H17A H -0.0007 0.2000 0.1408 0.066 Uiso 1 1 calc R U . . .
H17B H -0.1602 0.1988 0.1429 0.066 Uiso 1 1 calc R U . . .
H17C H -0.1073 0.0780 0.0901 0.066 Uiso 1 1 calc R U . . .
C18 C 0.23653(18) 0.03595(15) 0.27722(12) 0.0264(3) Uani 1 1 d . . . . .
C19 C 0.36221(18) 0.00915(15) 0.33466(13) 0.0275(3) Uani 1 1 d . . . . .
H19 H 0.4067 0.0578 0.4049 0.033 Uiso 1 1 calc R U . . .
C20 C 0.42238(18) -0.08733(15) 0.29027(13) 0.0285(3) Uani 1 1 d . . . . .
H20 H 0.5076 -0.1030 0.3311 0.034 Uiso 1 1 calc R U . . .
C21 C 0.36167(18) -0.16223(15) 0.18729(13) 0.0290(3) Uani 1 1 d . . . . .
C22 C 0.2390(2) -0.13364(18) 0.13011(13) 0.0368(4) Uani 1 1 d . . . . .
H22 H 0.1960 -0.1815 0.0595 0.044 Uiso 1 1 calc R U . . .
C23 C 0.1780(2) -0.03695(18) 0.17364(14) 0.0362(4) Uani 1 1 d . . . . .
H23 H 0.0946 -0.0200 0.1321 0.043 Uiso 1 1 calc R U . . .
C24 C 0.4270(2) -0.27122(17) 0.14209(14) 0.0344(4) Uani 1 1 d . . . . .
C25 C 0.4224(3) -0.3521(2) 0.1966(2) 0.0542(6) Uani 1 1 d . . . . .
H25A H 0.4592 -0.4243 0.1660 0.081 Uiso 1 1 calc R U . . .
H25B H 0.3231 -0.3721 0.1900 0.081 Uiso 1 1 calc R U . . .
H25C H 0.4819 -0.3114 0.2686 0.081 Uiso 1 1 calc R U . . .
C26 C 0.3458(3) -0.3405(2) 0.02867(17) 0.0556(6) Uani 1 1 d . . . . .
H26A H 0.3516 -0.2914 -0.0075 0.083 Uiso 1 1 calc R U . . .
H26B H 0.2449 -0.3635 0.0168 0.083 Uiso 1 1 calc R U . . .
H26C H 0.3886 -0.4112 0.0038 0.083 Uiso 1 1 calc R U . . .
C27 C 0.5828(2) -0.2353(2) 0.15854(19) 0.0530(6) Uani 1 1 d . . . . .
H27A H 0.5873 -0.1816 0.1261 0.080 Uiso 1 1 calc R U . . .
H27B H 0.6234 -0.3054 0.1287 0.080 Uiso 1 1 calc R U . . .
H27C H 0.6378 -0.1955 0.2314 0.080 Uiso 1 1 calc R U . . .
N1 N 0.17006(15) 0.13087(12) 0.32093(11) 0.0265(3) Uani 1 1 d . . . . .
Si1 Si -0.01251(5) 0.14074(4) 0.26971(3) 0.02780(12) Uani 1 1 d . . . . .
Cl1 Cl 0.21335(5) 0.12240(4) 0.54267(3) 0.03242(12) Uani 1 1 d . . . . .
Cl2 Cl 0.45619(4) 0.31048(4) 0.51488(4) 0.03732(12) Uani 1 1 d . . . . .
Ti1 Ti 0.22085(3) 0.23943(2) 0.46163(2) 0.02206(10) Uani 1 1 d . . . . .
C1S C 0.1201(7) 0.3699(7) 0.0453(6) 0.0690(17) Uani 0.596(8) 1 d D . P A 1
H1S1 H 0.1144 0.3933 0.1128 0.104 Uiso 0.596(8) 1 calc R U P A 1
H1S2 H 0.0240 0.3593 -0.0044 0.104 Uiso 0.596(8) 1 calc R U P A 1
H1S3 H 0.1834 0.4312 0.0457 0.104 Uiso 0.596(8) 1 calc R U P A 1
C3S C 0.3129(7) 0.2585(7) 0.1000(5) 0.075(2) Uani 0.596(8) 1 d D . P A 1
H3S1 H 0.3878 0.3214 0.1128 0.090 Uiso 0.596(8) 1 calc R U P A 1
H3S2 H 0.2928 0.2793 0.1634 0.090 Uiso 0.596(8) 1 calc R U P A 1
C2S C 0.1762(7) 0.2618(7) 0.0186(4) 0.0714(18) Uani 0.596(8) 1 d D . P A 1
H2S1 H 0.1967 0.2462 -0.0441 0.086 Uiso 0.596(8) 1 calc R U P A 1
H2S2 H 0.1014 0.1974 0.0031 0.086 Uiso 0.596(8) 1 calc R U P A 1
C4S C 0.3752(7) 0.1480(6) 0.0809(5) 0.085(2) Uani 0.596(8) 1 d D . P A 1
H4S1 H 0.4029 0.1299 0.0207 0.103 Uiso 0.596(8) 1 calc R U P A 1
H4S2 H 0.2992 0.0835 0.0637 0.103 Uiso 0.596(8) 1 calc R U P A 1
C5S C 0.5024(9) 0.1473(10) 0.1655(6) 0.088(2) Uani 0.596(8) 1 d D . P A 1
H5S1 H 0.5790 0.2107 0.1839 0.132 Uiso 0.596(8) 1 calc R U P A 1
H5S2 H 0.5365 0.0715 0.1439 0.132 Uiso 0.596(8) 1 calc R U P A 1
H5S3 H 0.4753 0.1594 0.2245 0.132 Uiso 0.596(8) 1 calc R U P A 1
C1T C 0.172(3) 0.3358(12) 0.0451(15) 0.176(11) Uani 0.404(8) 1 d D U P A 2
H1T1 H 0.1645 0.3907 0.1088 0.265 Uiso 0.404(8) 1 calc R U P A 2
H1T2 H 0.0757 0.3047 -0.0067 0.265 Uiso 0.404(8) 1 calc R U P A 2
H1T3 H 0.2290 0.3772 0.0225 0.265 Uiso 0.404(8) 1 calc R U P A 2
C2T C 0.2464(15) 0.2322(10) 0.0619(9) 0.098(4) Uani 0.404(8) 1 d D U P A 2
H2T1 H 0.1916 0.1911 0.0868 0.118 Uiso 0.404(8) 1 calc R U P A 2
H2T2 H 0.2524 0.1748 -0.0024 0.118 Uiso 0.404(8) 1 calc R U P A 2
C3T C 0.3890(14) 0.2842(9) 0.1368(9) 0.095(3) Uani 0.404(8) 1 d D U P A 2
H3T1 H 0.3814 0.3506 0.1959 0.114 Uiso 0.404(8) 1 calc R U P A 2
H3T2 H 0.4461 0.3159 0.1072 0.114 Uiso 0.404(8) 1 calc R U P A 2
C4T C 0.4654(16) 0.1972(11) 0.1718(14) 0.142(7) Uani 0.404(8) 1 d D U P A 2
H4T1 H 0.5623 0.2391 0.2201 0.171 Uiso 0.404(8) 1 calc R U P A 2
H4T2 H 0.4148 0.1787 0.2117 0.171 Uiso 0.404(8) 1 calc R U P A 2
C5T C 0.4857(13) 0.0844(11) 0.1025(16) 0.149(8) Uani 0.404(8) 1 d D U P A 2
H5T1 H 0.4742 0.0236 0.1266 0.223 Uiso 0.404(8) 1 calc R U P A 2
H5T2 H 0.5824 0.0914 0.1000 0.223 Uiso 0.404(8) 1 calc R U P A 2
H5T3 H 0.4142 0.0628 0.0344 0.223 Uiso 0.404(8) 1 calc R U P A 2

loop_
_atom_site_aniso_label
_atom_site_aniso_U_11
_atom_site_aniso_U_22
_atom_site_aniso_U_33
_atom_site_aniso_U_23
_atom_site_aniso_U_13
_atom_site_aniso_U_12
C1 0.0223(7) 0.0290(8) 0.0329(8) 0.0190(7) 0.0120(6) 0.0105(6)
C2 0.0277(8) 0.0276(8) 0.0409(9) 0.0208(7) 0.0173(7) 0.0116(6)
C3 0.0263(8) 0.0237(8) 0.0428(9) 0.0159(7) 0.0156(7) 0.0089(6)
C4 0.0300(8) 0.0283(8) 0.0333(9) 0.0097(7) 0.0120(7) 0.0118(7)
C5 0.0384(9) 0.0372(9) 0.0332(9) 0.0167(7) 0.0196(7) 0.0198(8)
C6 0.0331(9) 0.0323(8) 0.0408(9) 0.0201(7) 0.0230(7) 0.0155(7)
C7 0.0248(7) 0.0254(7) 0.0381(9) 0.0173(7) 0.0157(7) 0.0102(6)
C8 0.0232(7) 0.0245(7) 0.0305(8) 0.0146(6) 0.0126(6) 0.0111(6)
C9 0.0241(7) 0.0227(7) 0.0356(8) 0.0127(6) 0.0135(6) 0.0097(6)
C10 0.0418(10) 0.0398(10) 0.0540(11) 0.0306(9) 0.0271(9) 0.0126(8)
C11 0.0352(9) 0.0270(9) 0.0596(12) 0.0171(8) 0.0188(9) 0.0024(7)
C12 0.0523(13) 0.0473(12) 0.0373(11) 0.0069(9) 0.0091(9) -0.0011(10)
C13 0.0600(14) 0.0630(14) 0.0356(10) 0.0202(10) 0.0254(10) 0.0158(11)
C14 0.0473(11) 0.0474(11) 0.0518(11) 0.0274(9) 0.0320(10) 0.0126(9)
C15 0.0287(8) 0.0290(8) 0.0463(10) 0.0160(7) 0.0174(8) 0.0046(7)
C16 0.0359(9) 0.0312(9) 0.0464(11) 0.0066(8) 0.0148(8) 0.0016(7)
C17 0.0454(11) 0.0586(13) 0.0316(9) 0.0229(9) 0.0117(8) 0.0195(10)
C18 0.0274(8) 0.0287(8) 0.0264(8) 0.0124(6) 0.0124(6) 0.0080(6)
C19 0.0264(8) 0.0281(8) 0.0260(7) 0.0091(6) 0.0092(6) 0.0057(6)
C20 0.0238(7) 0.0304(8) 0.0288(8) 0.0106(6) 0.0082(6) 0.0070(6)
C21 0.0279(8) 0.0303(8) 0.0278(8) 0.0091(6) 0.0120(7) 0.0068(6)
C22 0.0368(9) 0.0433(10) 0.0236(8) 0.0083(7) 0.0087(7) 0.0137(8)
C23 0.0336(9) 0.0448(10) 0.0278(8) 0.0144(8) 0.0081(7) 0.0162(8)
C24 0.0325(9) 0.0338(9) 0.0304(8) 0.0059(7) 0.0118(7) 0.0100(7)
C25 0.0736(16) 0.0371(11) 0.0597(14) 0.0194(10) 0.0332(12) 0.0228(11)
C26 0.0558(13) 0.0524(13) 0.0353(11) -0.0015(9) 0.0102(10) 0.0193(11)
C27 0.0400(11) 0.0520(13) 0.0559(13) 0.0038(10) 0.0250(10) 0.0101(10)
N1 0.0260(7) 0.0294(7) 0.0278(7) 0.0139(5) 0.0116(5) 0.0099(5)
Si1 0.0255(2) 0.0329(2) 0.0261(2) 0.01344(18) 0.00878(17) 0.00889(18)
Cl1 0.0379(2) 0.0329(2) 0.0380(2) 0.02252(17) 0.01790(17) 0.01486(17)
Cl2 0.0231(2) 0.0323(2) 0.0543(3) 0.01391(19) 0.01563(18) 0.00507(16)
Ti1 0.02039(16) 0.02196(16) 0.02677(16) 0.01156(12) 0.00999(12) 0.00651(11)
C1S 0.071(3) 0.072(5) 0.060(3) 0.022(3) 0.025(2) 0.004(3)
C3S 0.045(3) 0.109(6) 0.037(3) 0.004(3) 0.005(2) -0.011(3)
C2S 0.060(3) 0.104(5) 0.041(3) 0.027(3) 0.011(2) -0.008(3)
C4S 0.090(4) 0.091(4) 0.068(3) 0.038(3) 0.013(3) 0.008(3)
C5S 0.067(4) 0.112(8) 0.085(5) 0.054(5) 0.010(4) 0.011(5)
C1T 0.37(3) 0.036(6) 0.120(12) 0.010(6) 0.117(18) -0.025(10)
C2T 0.094(9) 0.105(8) 0.060(8) -0.006(6) 0.032(7) -0.037(8)
C3T 0.099(8) 0.085(6) 0.077(7) 0.022(5) 0.018(6) -0.023(6)
C4T 0.083(9) 0.069(7) 0.190(16) 0.018(7) -0.013(9) -0.013(6)
C5T 0.069(7) 0.089(8) 0.203(17) 0.026(9) -0.018(9) 0.016(6)

loop_
_atom_type_symbol
_atom_type_description
_atom_type_scat_dispersion_real
_atom_type_scat_dispersion_imag
_atom_type_scat_source
C C 0.0181 0.0091 'International Tables Vol C Tables 4.2.6.8 and 6.1.1.4'
H H 0.0000 0.0000 'International Tables Vol C Tables 4.2.6.8 and 6.1.1.4'
N N 0.0311 0.0180 'International Tables Vol C Tables 4.2.6.8 and 6.1.1.4'
Si Si 0.2541 0.3302 'International Tables Vol C Tables 4.2.6.8 and 6.1.1.4'
Cl Cl 0.3639 0.7018 'International Tables Vol C Tables 4.2.6.8 and 6.1.1.4'
Ti Ti 0.2191 1.8069 'International Tables Vol C Tables 4.2.6.8 and 6.1.1.4'

loop_
_geom_angle_atom_site_label_1
_geom_angle_atom_site_label_2
_geom_angle_atom_site_label_3
_geom_angle
C2 C1 C8 105.47(14)
C2 C1 Si1 116.99(12)
C8 C1 Si1 128.35(12)
C2 C1 Ti1 72.97(9)
C8 C1 Ti1 78.10(9)
Si1 C1 Ti1 87.20(6)
C3 C2 C1 110.08(15)
C3 C2 C10 123.55(16)
C1 C2 C10 126.29(17)
C3 C2 Ti1 75.91(9)
C1 C2 Ti1 70.17(9)
C10 C2 Ti1 118.02(11)
C2 C3 C9 107.63(15)
C2 C3 C11 124.43(17)
C9 C3 C11 127.70(17)
C2 C3 Ti1 69.22(9)
C9 C3 Ti1 74.81(9)
C11 C3 Ti1 125.70(12)
C5 C4 C9 117.56(16)
C5 C4 C12 122.60(18)
C9 C4 C12 119.82(18)
C4 C5 C6 121.60(16)
C4 C5 C13 120.98(19)
C6 C5 C13 117.36(18)
C7 C6 C5 121.57(16)
C7 C6 C14 119.11(18)
C5 C6 C14 119.30(17)
C6 C7 C8 118.03(16)
C6 C7 C15 121.19(16)
C8 C7 C15 120.50(15)
C7 C8 C9 119.97(15)
C7 C8 C1 131.24(16)
C9 C8 C1 108.76(14)
C7 C8 Ti1 127.91(11)
C9 C8 Ti1 73.72(9)
C1 C8 Ti1 66.08(8)
C4 C9 C8 120.74(15)
C4 C9 C3 131.64(16)
C8 C9 C3 107.62(15)
C4 C9 Ti1 122.57(11)
C8 C9 Ti1 72.10(9)
C3 C9 Ti1 70.47(9)
C2 C10 H10A 109.5
C2 C10 H10B 109.5
H10A C10 H10B 109.5
C2 C10 H10C 109.5
H10A C10 H10C 109.5
H10B C10 H10C 109.5
C3 C11 H11A 109.5
C3 C11 H11B 109.5
H11A C11 H11B 109.5
C3 C11 H11C 109.5
H11A C11 H11C 109.5
H11B C11 H11C 109.5
C4 C12 H12A 109.5
C4 C12 H12B 109.5
H12A C12 H12B 109.5
C4 C12 H12C 109.5
H12A C12 H12C 109.5
H12B C12 H12C 109.5
C5 C13 H13A 109.5
C5 C13 H13B 109.5
H13A C13 H13B 109.5
C5 C13 H13C 109.5
H13A C13 H13C 109.5
H13B C13 H13C 109.5
C6 C14 H14A 109.5
C6 C14 H14B 109.5
H14A C14 H14B 109.5
C6 C14 H14C 109.5
H14A C14 H14C 109.5
H14B C14 H14C 109.5
C7 C15 H15A 109.5
C7 C15 H15B 109.5
H15A C15 H15B 109.5
C7 C15 H15C 109.5
H15A C15 H15C 109.5
H15B C15 H15C 109.5
Si1 C16 H16A 109.5
Si1 C16 H16B 109.5
H16A C16 H16B 109.5
Si1 C16 H16C 109.5
H16A C16 H16C 109.5
H16B C16 H16C 109.5
Si1 C17 H17A 109.5
Si1 C17 H17B 109.5
H17A C17 H17B 109.5
Si1 C17 H17C 109.5
H17A C17 H17C 109.5
H17B C17 H17C 109.5
C23 C18 C19 116.99(15)
C23 C18 N1 120.77(15)
C19 C18 N1 122.24(15)
C20 C19 C18 120.96(15)
C20 C19 H19 119.5
C18 C19 H19 119.5
C19 C20 C21 122.10(15)
C19 C20 H20 118.9
C21 C20 H20 118.9
C22 C21 C20 116.73(16)
C22 C21 C24 122.65(16)
C20 C21 C24 120.61(15)
C23 C22 C21 121.70(16)
C23 C22 H22 119.2
C21 C22 H22 119.2
C22 C23 C18 121.49(16)
C22 C23 H23 119.3
C18 C23 H23 119.3
C27 C24 C26 108.57(18)
C27 C24 C21 110.01(16)
C26 C24 C21 112.43(16)
C27 C24 C25 108.71(19)
C26 C24 C25 108.48(19)
C21 C24 C25 108.57(16)
C24 C25 H25A 109.5
C24 C25 H25B 109.5
H25A C25 H25B 109.5
C24 C25 H25C 109.5
H25A C25 H25C 109.5
H25B C25 H25C 109.5
C24 C26 H26A 109.5
C24 C26 H26B 109.5
H26A C26 H26B 109.5
C24 C26 H26C 109.5
H26A C26 H26C 109.5
H26B C26 H26C 109.5
C24 C27 H27A 109.5
C24 C27 H27B 109.5
H27A C27 H27B 109.5
C24 C27 H27C 109.5
H27A C27 H27C 109.5
H27B C27 H27C 109.5
C18 N1 Si1 124.56(12)
C18 N1 Ti1 129.49(11)
Si1 N1 Ti1 101.92(7)
N1 Si1 C16 106.69(8)
N1 Si1 C17 118.28(9)
C16 Si1 C17 107.55(11)
N1 Si1 C1 91.26(7)
C16 Si1 C1 119.48(8)
C17 Si1 C1 113.24(9)
N1 Si1 Ti1 41.28(5)
C16 Si1 Ti1 112.06(7)
C17 Si1 Ti1 139.51(8)
C1 Si1 Ti1 52.03(5)
N1 Ti1 Cl1 104.11(4)
N1 Ti1 Cl2 105.48(4)
Cl1 Ti1 Cl2 104.743(19)
N1 Ti1 C1 75.98(6)
Cl1 Ti1 C1 116.06(4)
Cl2 Ti1 C1 137.66(4)
N1 Ti1 C2 88.27(6)
Cl1 Ti1 C2 146.96(4)
Cl2 Ti1 C2 101.07(5)
C1 Ti1 C2 36.86(6)
N1 Ti1 C3 122.89(6)
Cl1 Ti1 C3 126.58(5)
Cl2 Ti1 C3 87.01(4)
C1 Ti1 C3 60.24(6)
C2 Ti1 C3 34.87(6)
N1 Ti1 C8 104.97(6)
Cl1 Ti1 C8 88.80(4)
Cl2 Ti1 C8 142.26(4)
C1 Ti1 C8 35.82(5)
C2 Ti1 C8 58.26(5)
C3 Ti1 C8 57.63(5)
N1 Ti1 C9 135.41(6)
Cl1 Ti1 C9 94.04(4)
Cl2 Ti1 C9 108.69(4)
C1 Ti1 C9 59.48(6)
C2 Ti1 C9 57.90(6)
C3 Ti1 C9 34.72(6)
C8 Ti1 C9 34.18(5)
N1 Ti1 Si1 36.80(4)
Cl1 Ti1 Si1 106.988(18)
Cl2 Ti1 Si1 135.699(19)
C1 Ti1 Si1 40.77(4)
C2 Ti1 Si1 65.54(5)
C3 Ti1 Si1 97.92(5)
C8 Ti1 Si1 68.44(4)
C9 Ti1 Si1 99.09(4)
C2S C1S H1S1 109.5
C2S C1S H1S2 109.5
H1S1 C1S H1S2 109.5
C2S C1S H1S3 109.5
H1S1 C1S H1S3 109.5
H1S2 C1S H1S3 109.5
C4S C3S C2S 118.8(6)
C4S C3S H3S1 107.6
C2S C3S H3S1 107.6
C4S C3S H3S2 107.6
C2S C3S H3S2 107.6
H3S1 C3S H3S2 107.0
C1S C2S C3S 115.0(6)
C1S C2S H2S1 108.5
C3S C2S H2S1 108.5
C1S C2S H2S2 108.5
C3S C2S H2S2 108.5
H2S1 C2S H2S2 107.5
C3S C4S C5S 116.5(7)
C3S C4S H4S1 108.2
C5S C4S H4S1 108.2
C3S C4S H4S2 108.2
C5S C4S H4S2 108.2
H4S1 C4S H4S2 107.3
C4S C5S H5S1 109.5
C4S C5S H5S2 109.5
H5S1 C5S H5S2 109.5
C4S C5S H5S3 109.5
H5S1 C5S H5S3 109.5
H5S2 C5S H5S3 109.5
C2T C1T H1T1 109.5
C2T C1T H1T2 109.5
H1T1 C1T H1T2 109.5
C2T C1T H1T3 109.5
H1T1 C1T H1T3 109.5
H1T2 C1T H1T3 109.5
C3T C2T C1T 106.4(12)
C3T C2T H2T1 110.5
C1T C2T H2T1 110.5
C3T C2T H2T2 110.5
C1T C2T H2T2 110.5
H2T1 C2T H2T2 108.6
C2T C3T C4T 112.1(11)
C2T C3T H3T1 109.2
C4T C3T H3T1 109.2
C2T C3T H3T2 109.2
C4T C3T H3T2 109.2
H3T1 C3T H3T2 107.9
C5T C4T C3T 123.3(15)
C5T C4T H4T1 106.5
C3T C4T H4T1 106.5
C5T C4T H4T2 106.5
C3T C4T H4T2 106.5
H4T1 C4T H4T2 106.5
C4T C5T H5T1 109.5
C4T C5T H5T2 109.5
H5T1 C5T H5T2 109.5
C4T C5T H5T3 109.5
H5T1 C5T H5T3 109.5
H5T2 C5T H5T3 109.5

loop_
_geom_bond_atom_site_label_1
_geom_bond_atom_site_label_2
_geom_bond_distance
C1 C2 1.446(2)
C1 C8 1.452(2)
C1 Si1 1.8788(18)
C1 Ti1 2.2682(15)
C2 C3 1.410(3)
C2 C10 1.503(2)
C2 Ti1 2.3054(16)
C3 C9 1.445(2)
C3 C11 1.499(2)
C3 Ti1 2.3917(16)
C4 C5 1.379(3)
C4 C9 1.429(3)
C4 C12 1.506(3)
C5 C6 1.433(3)
C5 C13 1.515(3)
C6 C7 1.379(3)
C6 C14 1.511(2)
C7 C8 1.424(2)
C7 C15 1.508(2)
C8 C9 1.433(2)
C8 Ti1 2.4280(15)
C9 Ti1 2.4492(16)
C10 H10A 0.9800
C10 H10B 0.9800
C10 H10C 0.9800
C11 H11A 0.9800
C11 H11B 0.9800
C11 H11C 0.9800
C12 H12A 0.9800
C12 H12B 0.9800
C12 H12C 0.9800
C13 H13A 0.9800
C13 H13B 0.9800
C13 H13C 0.9800
C14 H14A 0.9800
C14 H14B 0.9800
C14 H14C 0.9800
C15 H15A 0.9800
C15 H15B 0.9800
C15 H15C 0.9800
C16 Si1 1.859(2)
C16 H16A 0.9800
C16 H16B 0.9800
C16 H16C 0.9800
C17 Si1 1.872(2)
C17 H17A 0.9800
C17 H17B 0.9800
C17 H17C 0.9800
C18 C23 1.398(2)
C18 C19 1.404(2)
C18 N1 1.409(2)
C19 C20 1.387(2)
C19 H19 0.9500
C20 C21 1.398(2)
C20 H20 0.9500
C21 C22 1.393(3)
C21 C24 1.530(2)
C22 C23 1.390(3)
C22 H22 0.9500
C23 H23 0.9500
C24 C27 1.522(3)
C24 C26 1.526(3)
C24 C25 1.541(3)
C25 H25A 0.9800
C25 H25B 0.9800
C25 H25C 0.9800
C26 H26A 0.9800
C26 H26B 0.9800
C26 H26C 0.9800
C27 H27A 0.9800
C27 H27B 0.9800
C27 H27C 0.9800
N1 Si1 1.7592(14)
N1 Ti1 1.9378(14)
Si1 Ti1 2.8736(5)
Cl1 Ti1 2.2564(4)
Cl2 Ti1 2.2591(5)
C1S C2S 1.428(9)
C1S H1S1 0.9800
C1S H1S2 0.9800
C1S H1S3 0.9800
C3S C4S 1.482(9)
C3S C2S 1.531(7)
C3S H3S1 0.9900
C3S H3S2 0.9900
C2S H2S1 0.9900
C2S H2S2 0.9900
C4S C5S 1.491(8)
C4S H4S1 0.9900
C4S H4S2 0.9900
C5S H5S1 0.9800
C5S H5S2 0.9800
C5S H5S3 0.9800
C1T C2T 1.562(15)
C1T H1T1 0.9800
C1T H1T2 0.9800
C1T H1T3 0.9800
C2T C3T 1.450(13)
C2T H2T1 0.9900
C2T H2T2 0.9900
C3T C4T 1.496(14)
C3T H3T1 0.9900
C3T H3T2 0.9900
C4T C5T 1.464(15)
C4T H4T1 0.9900
C4T H4T2 0.9900
C5T H5T1 0.9800
C5T H5T2 0.9800
C5T H5T3 0.9800

loop_
_geom_torsion_atom_site_label_1
_geom_torsion_atom_site_label_2
_geom_torsion_atom_site_label_3
_geom_torsion_atom_site_label_4
_geom_torsion
C8 C1 C2 C3 6.07(17)
Si1 C1 C2 C3 -143.64(12)
Ti1 C1 C2 C3 -65.96(12)
C8 C1 C2 C10 -177.19(15)
Si1 C1 C2 C10 33.1(2)
Ti1 C1 C2 C10 110.79(16)
C8 C1 C2 Ti1 72.03(10)
Si1 C1 C2 Ti1 -77.68(9)
C1 C2 C3 C9 -3.15(18)
C10 C2 C3 C9 179.99(15)
Ti1 C2 C3 C9 -65.50(11)
C1 C2 C3 C11 -177.88(15)
C10 C2 C3 C11 5.3(3)
Ti1 C2 C3 C11 119.77(16)
C1 C2 C3 Ti1 62.35(11)
C10 C2 C3 Ti1 -114.51(16)
C9 C4 C5 C6 -4.1(2)
C12 C4 C5 C6 174.26(18)
C9 C4 C5 C13 178.73(17)
C12 C4 C5 C13 -2.9(3)
C4 C5 C6 C7 3.3(3)
C13 C5 C6 C7 -179.50(17)
C4 C5 C6 C14 -175.03(17)
C13 C5 C6 C14 2.2(2)
C5 C6 C7 C8 2.9(2)
C14 C6 C7 C8 -178.85(15)
C5 C6 C7 C15 -171.13(15)
C14 C6 C7 C15 7.2(2)
C6 C7 C8 C9 -7.8(2)
C15 C7 C8 C9 166.22(14)
C6 C7 C8 C1 174.39(15)
C15 C7 C8 C1 -11.6(3)
C6 C7 C8 Ti1 84.43(18)
C15 C7 C8 Ti1 -101.54(17)
C2 C1 C8 C7 171.32(15)
Si1 C1 C8 C7 -43.7(2)
Ti1 C1 C8 C7 -120.33(16)
C2 C1 C8 C9 -6.68(16)
Si1 C1 C8 C9 138.35(13)
Ti1 C1 C8 C9 61.67(11)
C2 C1 C8 Ti1 -68.36(10)
Si1 C1 C8 Ti1 76.67(12)
C5 C4 C9 C8 -0.9(2)
C12 C4 C9 C8 -179.38(17)
C5 C4 C9 C3 179.49(16)
C12 C4 C9 C3 1.0(3)
C5 C4 C9 Ti1 -88.39(18)
C12 C4 C9 Ti1 93.17(19)
C7 C8 C9 C4 7.0(2)
C1 C8 C9 C4 -174.74(14)
Ti1 C8 C9 C4 -117.78(14)
C7 C8 C9 C3 -173.33(14)
C1 C8 C9 C3 4.93(17)
Ti1 C8 C9 C3 61.89(10)
C7 C8 C9 Ti1 124.78(14)
C1 C8 C9 Ti1 -56.96(10)
C2 C3 C9 C4 178.50(16)
C11 C3 C9 C4 -7.0(3)
Ti1 C3 C9 C4 116.67(18)
C2 C3 C9 C8 -1.12(17)
C11 C3 C9 C8 173.38(16)
Ti1 C3 C9 C8 -62.95(10)
C2 C3 C9 Ti1 61.83(11)
C11 C3 C9 Ti1 -123.67(17)
C23 C18 C19 C20 -1.6(3)
N1 C18 C19 C20 177.68(15)
C18 C19 C20 C21 -0.1(3)
C19 C20 C21 C22 1.7(3)
C19 C20 C21 C24 -177.02(17)
C20 C21 C22 C23 -1.4(3)
C24 C21 C22 C23 177.24(19)
C21 C22 C23 C18 -0.4(3)
C19 C18 C23 C22 1.9(3)
N1 C18 C23 C22 -177.45(18)
C22 C21 C24 C27 123.0(2)
C20 C21 C24 C27 -58.4(2)
C22 C21 C24 C26 1.8(3)
C20 C21 C24 C26 -179.55(19)
C22 C21 C24 C25 -118.2(2)
C20 C21 C24 C25 60.4(2)
C23 C18 N1 Si1 23.1(2)
C19 C18 N1 Si1 -156.24(13)
C23 C18 N1 Ti1 176.26(14)
C19 C18 N1 Ti1 -3.0(2)
C18 N1 Si1 C16 54.54(15)
Ti1 N1 Si1 C16 -104.64(9)
C18 N1 Si1 C17 -66.71(16)
Ti1 N1 Si1 C17 134.12(10)
C18 N1 Si1 C1 175.90(13)
Ti1 N1 Si1 C1 16.73(7)
C18 N1 Si1 Ti1 159.17(17)
C2 C1 Si1 N1 55.33(13)
C8 C1 Si1 N1 -86.36(15)
Ti1 C1 Si1 N1 -13.94(6)
C2 C1 Si1 C16 165.35(13)
C8 C1 Si1 C16 23.66(18)
Ti1 C1 Si1 C16 96.08(9)
C2 C1 Si1 C17 -66.35(15)
C8 C1 Si1 C17 151.96(15)
Ti1 C1 Si1 C17 -135.62(9)
C2 C1 Si1 Ti1 69.27(11)
C8 C1 Si1 Ti1 -72.42(13)
C4S C3S C2S C1S 177.2(6)
C2S C3S C4S C5S -176.0(6)
C1T C2T C3T C4T 171.6(14)
C2T C3T C4T C5T 54(2)
